data_7233446
loop_
_publ_author_name
'Xiao-Chen Shan'
'Fei-Long Jiang'
'Lian Chen'
'Ming-Yan Wu'
'Jie Pan'
'Xiu-Yan Wan'
'Mao-Chun Hong'

_publ_section_title
;
 Using cuprophilicity as a multi-responsive chromophore switching color in
 response to temperature, mechanical force and solvent vapors
;
_journal_name_full 'Journal of Materials Chemistry C'
_journal_page_first 4339
_journal_page_last 4349
_journal_paper_doi 10.1039/C3TC30482E
_journal_volume 1
_journal_year 2013
_chemical_formula_moiety 4(C20H20NPCuI)
_chemical_formula_sum 'C80 H80 Cu4 I4 N4 P4'
_chemical_formula_weight 1983.12
_space_group_IT_number 14
_space_group_name_Hall '-P 2ybc'
_space_group_name_H-M_alt 'P 1 21/c 1'
_symmetry_cell_setting monoclinic
_symmetry_space_group_name_H-M 'P 1 21/c 1'
_atom_sites_solution_hydrogens geom
_atom_sites_solution_primary direct
_atom_sites_solution_secondary difmap
_cell_angle_alpha 90.00
_cell_angle_beta 98.810(6)
_cell_angle_gamma 90.00
_cell_formula_units_Z 4
_cell_length_a 13.722(3)
_cell_length_b 25.304(6)
_cell_length_c 27.966(7)
_cell_measurement_reflns_used 11564
_cell_measurement_temperature 293(2)
_cell_measurement_theta_max 27.5126
_cell_measurement_theta_min 2.2993
_cell_volume 9596(4)
_computing_cell_refinement 'CrystalClear (Rigaku Inc., 2007)'
_computing_data_collection 'CrystalClear (Rigaku Inc., 2007)'
_computing_data_reduction 'CrystalClear (Rigaku Inc., 2007)'
_computing_molecular_graphics 'Bruker SHELXTL'
_computing_publication_material 'Bruker SHELXTL'
_computing_structure_refinement 'SHELXL-97 (Sheldrick, 1997)'
_computing_structure_solution 'SHELXS-97 (Sheldrick, 1990)'
_diffrn_ambient_temperature 293(2)
_diffrn_measured_fraction_theta_full 0.993
_diffrn_measured_fraction_theta_max 0.993
_diffrn_measurement_device_type 'Rigaku Mercury CCD area-detector'
_diffrn_measurement_method CCD_Profile_fitting
_diffrn_radiation_monochromator graphite
_diffrn_radiation_source 'fine-focus sealed tube'
_diffrn_radiation_type MoK\a
_diffrn_radiation_wavelength 0.71073
_diffrn_reflns_av_R_equivalents 0.0639
_diffrn_reflns_av_sigmaI/netI 0.0632
_diffrn_reflns_limit_h_max 17
_diffrn_reflns_limit_h_min -17
_diffrn_reflns_limit_k_max 32
_diffrn_reflns_limit_k_min -32
_diffrn_reflns_limit_l_max 36
_diffrn_reflns_limit_l_min -35
_diffrn_reflns_number 71682
_diffrn_reflns_theta_full 27.48
_diffrn_reflns_theta_max 27.48
_diffrn_reflns_theta_min 2.10
_exptl_absorpt_coefficient_mu 2.265
_exptl_absorpt_correction_T_max 0.4644
_exptl_absorpt_correction_T_min 0.3972
_exptl_absorpt_correction_type multi-scan
_exptl_absorpt_process_details '(CrystalClear; Rigaku, 2000)'
_exptl_crystal_colour Yellow
_exptl_crystal_density_diffrn 1.373
_exptl_crystal_density_method 'not measured'
_exptl_crystal_description Prism
_exptl_crystal_F_000 3904
_exptl_crystal_size_max 0.50
_exptl_crystal_size_mid 0.40
_exptl_crystal_size_min 0.40
_refine_diff_density_max 1.700
_refine_diff_density_min -1.441
_refine_diff_density_rms 0.191
_refine_ls_extinction_method none
_refine_ls_goodness_of_fit_ref 1.014
_refine_ls_hydrogen_treatment constr
_refine_ls_matrix_type full
_refine_ls_number_parameters 873
_refine_ls_number_reflns 21825
_refine_ls_number_restraints 0
_refine_ls_restrained_S_all 1.014
_refine_ls_R_factor_all 0.0955
_refine_ls_R_factor_gt 0.0653
_refine_ls_shift/su_max 0.019
_refine_ls_shift/su_mean 0.001
_refine_ls_structure_factor_coef Fsqd
_refine_ls_weighting_details 'calc w=1/[\s^2^(Fo^2^)+(0.1158P)^2^+0.0000P] where P=(Fo^2^+2Fc^2^)/3'
_refine_ls_weighting_scheme calc
_refine_ls_wR_factor_gt 0.1838
_refine_ls_wR_factor_ref 0.2097
_reflns_number_gt 14306
_reflns_number_total 21825
_reflns_threshold_expression >2sigma(I)
_cod_data_source_file 1000008.cif
_cod_data_source_block PCOD1000008
_cod_depositor_comments
;
The following automatic conversions were performed:

data item '_exptl_absorpt_correction_type' value 'Multi-scan' was
changed to 'multi-scan' in accordance with the built-in table derived
from the CIF Core dictionary named 'cif_core.dic' version 2.4.5 last
updated on 2014-11-21.

data item '_symmetry_cell_setting' value 'Monoclinic' was changed to
'monoclinic' in accordance with the built-in table derived from the
CIF Core dictionary named 'cif_core.dic' version 2.4.5 last updated
on 2014-11-21.

Automatic conversion script
Id: cif_fix_values 6909 2019-04-08 15:41:33Z antanas 
;
_cod_original_sg_symbol_H-M P21/c
_cod_database_code 7233446

loop_
_symmetry_equiv_pos_as_xyz
'x, y, z'
'-x, y+1/2, -z+1/2'
'-x, -y, -z'
'x, -y-1/2, z-1/2'

loop_
_atom_site_label
_atom_site_type_symbol
_atom_site_fract_x
_atom_site_fract_y
_atom_site_fract_z
_atom_site_U_iso_or_equiv
_atom_site_adp_type
_atom_site_occupancy
_atom_site_symmetry_multiplicity
_atom_site_calc_flag
_atom_site_refinement_flags
_atom_site_disorder_assembly
_atom_site_disorder_group
I1 I 0.368544(13) 0.302281(7) 0.670550(7) 0.05678(5) Uani 1 1 d . . .
I3 I 0.414352(12) 0.465408(7) 0.644061(7) 0.05565(5) Uani 1 1 d . . .
I2 I 0.308151(14) 0.423227(7) 0.776048(7) 0.06126(5) Uani 1 1 d . . .
I4 I 0.122122(12) 0.407670(7) 0.637978(7) 0.05611(5) Uani 1 1 d . . .
Cu2 Cu 0.43324(3) 0.392972(15) 0.716677(15) 0.06722(11) Uani 1 1 d . . .
Cu1 Cu 0.22341(3) 0.352483(15) 0.710350(15) 0.07040(11) Uani 1 1 d . . .
Cu4 Cu 0.29552(3) 0.380555(14) 0.611715(13) 0.06321(10) Uani 1 1 d . . .
Cu3 Cu 0.26354(3) 0.476062(15) 0.691154(15) 0.07139(11) Uani 1 1 d . . .
P1 P 0.13222(5) 0.29513(3) 0.74662(3) 0.0624(2) Uani 1 1 d . . .
P3 P 0.21072(5) 0.55911(3) 0.70230(3) 0.05502(19) Uani 1 1 d . . .
P4 P 0.30100(5) 0.37499(3) 0.53209(3) 0.05529(19) Uani 1 1 d . . .
P2 P 0.59195(5) 0.39117(3) 0.75302(3) 0.0570(2) Uani 1 1 d . . .
C33 C 0.63520(19) 0.45127(11) 0.78499(11) 0.0585(8) Uani 1 1 d . . .
C14 C 0.30321(19) 0.24529(11) 0.79052(10) 0.0611(8) Uani 1 1 d . . .
H14 H 0.3338 0.2768 0.7843 0.073 Uiso 1 1 calc R . .
N1 N 0.37490(19) 0.11478(11) 0.84247(12) 0.0845(10) Uani 1 1 d . . .
C53 C 0.1719(2) 0.59817(11) 0.64776(11) 0.0611(8) Uani 1 1 d . . .
C74 C 0.2470(2) 0.26899(12) 0.52758(11) 0.0670(9) Uani 1 1 d . . .
H74 H 0.2285 0.2748 0.5578 0.080 Uiso 1 1 calc R . .
C27 C 0.6796(2) 0.38091(12) 0.71114(11) 0.0649(9) Uani 1 1 d . . .
C13 C 0.2009(2) 0.24093(10) 0.77750(11) 0.0615(8) Uani 1 1 d . . .
C47 C 0.10177(19) 0.56038(11) 0.73275(11) 0.0590(8) Uani 1 1 d . . .
C15 C 0.3600(2) 0.20461(12) 0.81225(11) 0.0678(9) Uani 1 1 d . . .
H15 H 0.4276 0.2097 0.8206 0.081 Uiso 1 1 calc R . .
C41 C 0.2961(2) 0.60203(11) 0.74037(11) 0.0615(8) Uani 1 1 d . . .
C73 C 0.2851(2) 0.31050(12) 0.50419(10) 0.0637(8) Uani 1 1 d . . .
C61 C 0.2132(2) 0.41883(11) 0.49539(11) 0.0606(8) Uani 1 1 d . . .
C67 C 0.4203(2) 0.39671(11) 0.51735(11) 0.0622(8) Uani 1 1 d . . .
C78 C 0.3136(3) 0.29807(15) 0.45873(12) 0.0820(11) Uani 1 1 d . . .
H78 H 0.3419 0.3243 0.4420 0.098 Uiso 1 1 calc R . .
C1 C 0.0344(2) 0.26263(13) 0.70515(13) 0.0782(10) Uani 1 1 d . . .
C68 C 0.4297(2) 0.42880(14) 0.47836(13) 0.0823(11) Uani 1 1 d . . .
H68 H 0.3740 0.4390 0.4571 0.099 Uiso 1 1 calc R . .
C16 C 0.3193(2) 0.15566(11) 0.82226(11) 0.0629(8) Uani 1 1 d . . .
C7 C 0.0683(2) 0.32505(13) 0.79267(13) 0.0736(10) Uani 1 1 d . . .
C52 C 0.0859(2) 0.59670(15) 0.76694(13) 0.0853(11) Uani 1 1 d . . .
H52 H 0.1349 0.6214 0.7771 0.102 Uiso 1 1 calc R . .
C21 C 0.6266(2) 0.33893(11) 0.79810(12) 0.0681(9) Uani 1 1 d . . .
C22 C 0.7168(2) 0.31415(13) 0.80493(14) 0.0818(12) Uani 1 1 d . . .
H22 H 0.7636 0.3227 0.7854 0.098 Uiso 1 1 calc R . .
C62 C 0.1927(2) 0.46711(13) 0.51534(13) 0.0770(11) Uani 1 1 d . . .
H62 H 0.2241 0.4764 0.5461 0.092 Uiso 1 1 calc R . .
C38 C 0.7128(2) 0.45216(13) 0.82408(12) 0.0728(10) Uani 1 1 d . . .
H38 H 0.7412 0.4206 0.8363 0.087 Uiso 1 1 calc R . .
C75 C 0.2357(3) 0.21890(13) 0.50723(13) 0.0822(11) Uani 1 1 d . . .
H75 H 0.2086 0.1923 0.5240 0.099 Uiso 1 1 calc R . .
C44 C 0.4245(3) 0.66803(15) 0.80065(16) 0.0973(14) Uani 1 1 d . . .
H44 H 0.4657 0.6901 0.8212 0.117 Uiso 1 1 calc R . .
N2 N 0.7419(3) 0.59561(11) 0.84962(12) 0.0967(11) Uani 1 1 d . . .
C34 C 0.5948(2) 0.50041(13) 0.77027(13) 0.0743(10) Uani 1 1 d . . .
H34 H 0.5422 0.5013 0.7450 0.089 Uiso 1 1 calc R . .
C18 C 0.1606(2) 0.19278(11) 0.78765(13) 0.0712(10) Uani 1 1 d . . .
H18 H 0.0928 0.1881 0.7796 0.085 Uiso 1 1 calc R . .
C36 C 0.7062(2) 0.54892(12) 0.82892(11) 0.0666(9) Uani 1 1 d . . .
C35 C 0.6283(3) 0.54728(12) 0.79093(13) 0.0801(11) Uani 1 1 d . . .
H35 H 0.5983 0.5787 0.7793 0.096 Uiso 1 1 calc R . .
C6 C 0.0553(3) 0.24877(13) 0.66033(14) 0.0893(12) Uani 1 1 d . . .
H6 H 0.1162 0.2569 0.6514 0.107 Uiso 1 1 calc R . .
C43 C 0.3827(2) 0.68494(14) 0.75882(16) 0.0911(13) Uani 1 1 d . . .
H43 H 0.3961 0.7190 0.7491 0.109 Uiso 1 1 calc R . .
C54 C 0.2249(3) 0.59246(12) 0.60888(13) 0.0836(10) Uani 1 1 d . . .
H54 H 0.2763 0.5683 0.6107 0.100 Uiso 1 1 calc R . .
C2 C -0.0593(2) 0.25141(14) 0.71828(16) 0.0947(13) Uani 1 1 d . . .
H2 H -0.0747 0.2615 0.7482 0.114 Uiso 1 1 calc R . .
C77 C 0.3006(3) 0.24822(15) 0.43852(13) 0.0910(12) Uani 1 1 d . . .
H77 H 0.3173 0.2423 0.4080 0.109 Uiso 1 1 calc R . .
C55 C 0.1998(3) 0.62314(15) 0.56795(14) 0.1068(13) Uani 1 1 d . . .
H55 H 0.2367 0.6196 0.5429 0.128 Uiso 1 1 calc R . .
C46 C 0.3423(3) 0.58455(15) 0.78429(15) 0.1034(15) Uani 1 1 d . . .
H46 H 0.3298 0.5504 0.7940 0.124 Uiso 1 1 calc R . .
N4 N 0.2551(3) 0.15734(12) 0.44387(12) 0.1270(15) Uani 1 1 d . . .
C37 C 0.7476(2) 0.49996(13) 0.84475(12) 0.0759(10) Uani 1 1 d . . .
H37 H 0.8003 0.4995 0.8700 0.091 Uiso 1 1 calc R . .
C56 C 0.1239(3) 0.65825(14) 0.56241(12) 0.0806(11) Uani 1 1 d . . .
C19 C 0.4808(2) 0.11894(16) 0.84897(18) 0.1121(16) Uani 1 1 d . . .
H19A H 0.5017 0.1250 0.8182 0.168 Uiso 1 1 calc R . .
H19B H 0.5096 0.0867 0.8628 0.168 Uiso 1 1 calc R . .
H19C H 0.5017 0.1479 0.8703 0.168 Uiso 1 1 calc R . .
C42 C 0.3183(2) 0.65322(13) 0.72830(14) 0.0812(11) Uani 1 1 d . . .
H42 H 0.2890 0.6668 0.6987 0.097 Uiso 1 1 calc R . .
C48 C 0.0271(2) 0.52516(13) 0.71735(15) 0.0884(11) Uani 1 1 d . . .
H48 H 0.0351 0.5003 0.6938 0.106 Uiso 1 1 calc R . .
C17 C 0.2165(2) 0.15141(11) 0.80918(12) 0.0711(9) Uani 1 1 d . . .
H17 H 0.1855 0.1200 0.8152 0.085 Uiso 1 1 calc R . .
C26 C 0.5562(3) 0.32604(15) 0.82712(14) 0.0892(13) Uani 1 1 d . . .
H26 H 0.4950 0.3427 0.8231 0.107 Uiso 1 1 calc R . .
C57 C 0.0743(2) 0.66519(14) 0.60250(13) 0.0784(11) Uani 1 1 d . . .
H57 H 0.0245 0.6903 0.6010 0.094 Uiso 1 1 calc R . .
N3 N 0.1007(3) 0.68936(17) 0.51998(13) 0.1205(14) Uani 1 1 d . . .
C58 C 0.0982(2) 0.63548(13) 0.64362(12) 0.0722(9) Uani 1 1 d . . .
H58 H 0.0637 0.6407 0.6694 0.087 Uiso 1 1 calc R . .
C76 C 0.2634(3) 0.20720(13) 0.46252(13) 0.0848(12) Uani 1 1 d . . .
C20 C 0.3334(3) 0.06315(14) 0.84562(15) 0.0921(13) Uani 1 1 d . . .
H20A H 0.3066 0.0601 0.8753 0.138 Uiso 1 1 calc R . .
H20B H 0.3838 0.0370 0.8450 0.138 Uiso 1 1 calc R . .
H20C H 0.2819 0.0577 0.8187 0.138 Uiso 1 1 calc R . .
C66 C 0.1643(3) 0.40770(15) 0.45026(15) 0.0963(14) Uani 1 1 d . . .
H66 H 0.1757 0.3754 0.4362 0.116 Uiso 1 1 calc R . .
C25 C 0.5808(3) 0.28658(16) 0.86313(16) 0.1093(15) Uani 1 1 d . . .
H25 H 0.5350 0.2764 0.8827 0.131 Uiso 1 1 calc R . .
C63 C 0.1254(3) 0.50159(17) 0.48943(17) 0.1064(15) Uani 1 1 d . . .
H63 H 0.1095 0.5328 0.5040 0.128 Uiso 1 1 calc R . .
C69 C 0.5232(3) 0.44600(17) 0.47088(15) 0.1031(13) Uani 1 1 d . . .
H69 H 0.5286 0.4685 0.4451 0.124 Uiso 1 1 calc R . .
C28 C 0.7606(3) 0.41104(16) 0.70853(15) 0.1124(13) Uani 1 1 d . . .
H28 H 0.7730 0.4395 0.7297 0.135 Uiso 1 1 calc R . .
C12 C 0.0615(3) 0.30505(17) 0.83692(15) 0.1101(15) Uani 1 1 d . . .
H12 H 0.0905 0.2725 0.8456 0.132 Uiso 1 1 calc R . .
C64 C 0.0828(3) 0.49091(18) 0.44397(17) 0.1083(15) Uani 1 1 d . . .
H64 H 0.0435 0.5161 0.4260 0.130 Uiso 1 1 calc R . .
C50 C -0.0707(2) 0.56253(15) 0.77206(15) 0.0931(12) Uani 1 1 d . . .
H50 H -0.1280 0.5624 0.7861 0.112 Uiso 1 1 calc R . .
C32 C 0.6642(3) 0.33878(15) 0.67873(14) 0.0870(12) Uani 1 1 d . . .
H32 H 0.6104 0.3166 0.6794 0.104 Uiso 1 1 calc R . .
C23 C 0.7373(3) 0.27771(14) 0.83966(16) 0.1016(15) Uani 1 1 d . . .
H23 H 0.7988 0.2615 0.8437 0.122 Uiso 1 1 calc R . .
C8 C 0.0293(3) 0.37570(16) 0.78416(16) 0.1052(14) Uani 1 1 d . . .
H8 H 0.0363 0.3927 0.7554 0.126 Uiso 1 1 calc R . .
C51 C 0.0004(3) 0.59814(16) 0.78686(16) 0.0998(13) Uani 1 1 d . . .
H51 H -0.0082 0.6233 0.8101 0.120 Uiso 1 1 calc R . .
C10 C -0.0283(3) 0.3784(2) 0.85944(17) 0.1184(17) Uani 1 1 d . . .
H10 H -0.0628 0.3951 0.8813 0.142 Uiso 1 1 calc R . .
C30 C 0.8097(3) 0.36054(18) 0.64593(15) 0.1033(15) Uani 1 1 d . . .
H30 H 0.8543 0.3529 0.6250 0.124 Uiso 1 1 calc R . .
C45 C 0.4070(3) 0.61581(19) 0.81477(18) 0.1255(18) Uani 1 1 d . . .
H45 H 0.4384 0.6026 0.8442 0.151 Uiso 1 1 calc R . .
C72 C 0.5046(2) 0.38269(16) 0.54979(15) 0.0928(12) Uani 1 1 d . . .
H72 H 0.4992 0.3621 0.5768 0.111 Uiso 1 1 calc R . .
C65 C 0.0978(3) 0.44288(18) 0.42451(18) 0.1148(16) Uani 1 1 d . . .
H65 H 0.0640 0.4336 0.3943 0.138 Uiso 1 1 calc R . .
C70 C 0.6050(2) 0.43073(17) 0.50009(18) 0.1135(15) Uani 1 1 d . . .
H70 H 0.6666 0.4405 0.4930 0.136 Uiso 1 1 calc R . .
C71 C 0.5985(3) 0.40043(18) 0.54087(19) 0.1148(18) Uani 1 1 d . . .
H71 H 0.6552 0.3918 0.5622 0.138 Uiso 1 1 calc R . .
C24 C 0.6728(3) 0.26340(15) 0.86898(17) 0.1141(16) Uani 1 1 d . . .
H24 H 0.6900 0.2382 0.8929 0.137 Uiso 1 1 calc R . .
C9 C -0.0192(3) 0.40135(18) 0.81713(19) 0.1225(17) Uani 1 1 d . . .
H9 H -0.0457 0.4348 0.8100 0.147 Uiso 1 1 calc R . .
C31 C 0.7261(3) 0.32977(18) 0.64648(15) 0.1057(15) Uani 1 1 d . . .
H31 H 0.7125 0.3025 0.6242 0.127 Uiso 1 1 calc R . .
C11 C 0.0130(4) 0.3312(2) 0.86962(17) 0.135(2) Uani 1 1 d . . .
H11 H 0.0090 0.3156 0.8994 0.161 Uiso 1 1 calc R . .
C5 C -0.0173(4) 0.22202(17) 0.62809(17) 0.1267(19) Uani 1 1 d . . .
H5 H -0.0039 0.2110 0.5980 0.152 Uiso 1 1 calc R . .
C4 C -0.1117(3) 0.21196(19) 0.64190(18) 0.1463(18) Uani 1 1 d . . .
H4 H -0.1611 0.1964 0.6199 0.176 Uiso 1 1 calc R . .
C49 C -0.0601(3) 0.52649(16) 0.73674(18) 0.1090(15) Uani 1 1 d . . .
H49 H -0.1109 0.5031 0.7258 0.131 Uiso 1 1 calc R . .
C3 C -0.1288(3) 0.22414(19) 0.68407(19) 0.1280(18) Uani 1 1 d . . .
H3 H -0.1892 0.2148 0.6928 0.154 Uiso 1 1 calc R . .
C29 C 0.8244(3) 0.4020(2) 0.67679(17) 0.1345(19) Uani 1 1 d . . .
H29 H 0.8782 0.4243 0.6763 0.161 Uiso 1 1 calc R . .
C39 C 0.8255(4) 0.59454(17) 0.88968(17) 0.1263(18) Uani 1 1 d . . .
H39A H 0.8078 0.5742 0.9160 0.189 Uiso 1 1 calc R . .
H39B H 0.8414 0.6300 0.9004 0.189 Uiso 1 1 calc R . .
H39C H 0.8817 0.5788 0.8787 0.189 Uiso 1 1 calc R . .
C79 C 0.2071(5) 0.11704(18) 0.4665(2) 0.192(3) Uani 1 1 d . . .
H79A H 0.2555 0.0953 0.4857 0.288 Uiso 1 1 calc R . .
H79B H 0.1685 0.0957 0.4422 0.288 Uiso 1 1 calc R . .
H79C H 0.1648 0.1327 0.4869 0.288 Uiso 1 1 calc R . .
C59 C 0.1398(6) 0.6728(3) 0.4766(2) 0.304(4) Uani 1 1 d . . .
H59A H 0.1357 0.6350 0.4736 0.455 Uiso 1 1 calc R . .
H59B H 0.2075 0.6836 0.4790 0.455 Uiso 1 1 calc R . .
H59C H 0.1020 0.6889 0.4486 0.455 Uiso 1 1 calc R . .
C60 C 0.0052(4) 0.7113(3) 0.5100(2) 0.222(3) Uani 1 1 d . . .
H60A H -0.0421 0.6860 0.5179 0.333 Uiso 1 1 calc R . .
H60B H -0.0094 0.7202 0.4763 0.333 Uiso 1 1 calc R . .
H60C H 0.0022 0.7426 0.5292 0.333 Uiso 1 1 calc R . .
C40 C 0.7085(4) 0.64505(14) 0.8291(2) 0.124(2) Uani 1 1 d . . .
H40A H 0.7306 0.6493 0.7984 0.185 Uiso 1 1 calc R . .
H40B H 0.7346 0.6731 0.8504 0.185 Uiso 1 1 calc R . .
H40C H 0.6378 0.6461 0.8247 0.185 Uiso 1 1 calc R . .
C80 C 0.2919(4) 0.14408(18) 0.39896(16) 0.140(2) Uani 1 1 d . . .
H80A H 0.2834 0.1739 0.3775 0.210 Uiso 1 1 calc R . .
H80B H 0.2558 0.1144 0.3839 0.210 Uiso 1 1 calc R . .
H80C H 0.3606 0.1352 0.4061 0.210 Uiso 1 1 calc R . .

loop_
_atom_site_aniso_label
_atom_site_aniso_U_11
_atom_site_aniso_U_22
_atom_site_aniso_U_33
_atom_site_aniso_U_23
_atom_site_aniso_U_13
_atom_site_aniso_U_12
I1 0.06040(9) 0.04476(8) 0.06488(10) 0.00336(7) 0.00860(7) 0.00150(7)
I3 0.05577(8) 0.05104(8) 0.06139(9) 0.00456(7) 0.01300(7) -0.00557(7)
I2 0.07154(10) 0.05583(9) 0.05798(10) 0.00550(7) 0.01493(8) 0.00158(8)
I4 0.05064(8) 0.05799(9) 0.06049(9) 0.00783(7) 0.01108(7) 0.00576(7)
Cu2 0.05804(18) 0.0665(2) 0.0757(2) 0.00150(18) 0.00579(16) -0.00158(16)
Cu1 0.0733(2) 0.06082(19) 0.0783(2) 0.01666(17) 0.01561(17) -0.00164(17)
Cu4 0.07014(18) 0.06350(18) 0.05812(18) 0.00373(15) 0.01661(15) 0.00233(16)
Cu3 0.0803(2) 0.06127(19) 0.0763(2) 0.00688(17) 0.02391(17) 0.01454(17)
P1 0.0579(4) 0.0579(4) 0.0711(4) 0.0157(3) 0.0087(3) 0.0007(3)
P3 0.0565(3) 0.0495(3) 0.0600(4) 0.0031(3) 0.0123(3) 0.0029(3)
P4 0.0606(3) 0.0548(3) 0.0514(3) 0.0041(3) 0.0117(3) -0.0004(3)
P2 0.0548(3) 0.0485(3) 0.0669(4) -0.0020(3) 0.0064(3) -0.0008(3)
C33 0.0575(14) 0.0512(13) 0.0669(16) -0.0048(12) 0.0105(12) -0.0003(11)
C14 0.0610(14) 0.0573(14) 0.0639(16) 0.0139(12) 0.0061(12) -0.0099(12)
N1 0.0764(16) 0.0657(14) 0.110(2) 0.0297(14) 0.0104(15) 0.0135(13)
C53 0.0674(15) 0.0559(14) 0.0608(15) -0.0011(12) 0.0128(12) 0.0044(12)
C74 0.0807(17) 0.0634(16) 0.0590(16) -0.0039(13) 0.0177(13) -0.0085(14)
C27 0.0502(13) 0.0667(16) 0.0752(18) -0.0102(14) 0.0010(13) 0.0011(13)
C13 0.0604(14) 0.0482(12) 0.0745(17) 0.0127(12) 0.0058(13) -0.0045(12)
C47 0.0567(13) 0.0537(13) 0.0684(16) 0.0050(12) 0.0152(11) -0.0011(11)
C15 0.0582(14) 0.0729(17) 0.0716(17) 0.0190(14) 0.0078(13) -0.0012(13)
C41 0.0631(14) 0.0607(15) 0.0624(16) -0.0032(12) 0.0147(12) 0.0018(12)
C73 0.0676(15) 0.0699(16) 0.0550(15) 0.0077(13) 0.0138(12) 0.0004(13)
C61 0.0545(13) 0.0641(15) 0.0623(16) 0.0149(12) 0.0057(12) -0.0021(12)
C67 0.0587(13) 0.0614(15) 0.0694(16) 0.0039(13) 0.0186(12) -0.0019(12)
C78 0.107(2) 0.086(2) 0.0568(17) -0.0016(15) 0.0252(15) -0.0059(18)
C1 0.0690(17) 0.0680(16) 0.090(2) 0.0313(15) -0.0120(16) -0.0043(14)
C68 0.0852(18) 0.091(2) 0.0716(19) 0.0174(16) 0.0129(15) -0.0261(16)
C16 0.0661(15) 0.0576(14) 0.0667(16) 0.0069(12) 0.0154(12) 0.0033(12)
C7 0.0636(16) 0.0758(18) 0.083(2) 0.0195(15) 0.0149(14) 0.0086(14)
C52 0.0832(18) 0.091(2) 0.089(2) -0.0239(17) 0.0379(15) -0.0090(16)
C21 0.0735(17) 0.0524(14) 0.0745(19) 0.0006(14) -0.0014(15) -0.0032(13)
C22 0.0739(18) 0.0684(18) 0.096(2) 0.0081(18) -0.0094(18) 0.0097(16)
C62 0.0701(17) 0.0789(19) 0.084(2) 0.0110(16) 0.0189(15) 0.0090(15)
C38 0.0769(18) 0.0617(16) 0.077(2) 0.0024(15) 0.0046(16) 0.0005(15)
C75 0.110(2) 0.0565(16) 0.082(2) -0.0017(15) 0.0217(18) -0.0118(16)
C44 0.097(2) 0.072(2) 0.110(3) -0.003(2) -0.027(2) -0.0111(19)
N2 0.122(2) 0.0705(15) 0.099(2) -0.0339(14) 0.0213(18) -0.0222(16)
C34 0.0723(18) 0.0623(16) 0.083(2) -0.0027(16) -0.0058(16) -0.0035(15)
C18 0.0585(15) 0.0577(15) 0.095(2) 0.0174(15) 0.0048(15) 0.0005(13)
C36 0.0709(16) 0.0621(15) 0.0684(17) -0.0064(13) 0.0165(13) -0.0052(13)
C35 0.113(2) 0.0425(13) 0.084(2) -0.0018(14) 0.0111(19) 0.0039(16)
C6 0.109(2) 0.0647(18) 0.085(2) 0.0146(17) -0.015(2) -0.0074(18)
C43 0.0764(19) 0.0702(19) 0.123(3) -0.001(2) 0.003(2) -0.0198(16)
C54 0.109(2) 0.0690(16) 0.079(2) 0.0128(15) 0.0344(16) 0.0377(15)
C2 0.0661(18) 0.079(2) 0.132(3) 0.031(2) -0.009(2) -0.0052(17)
C77 0.144(3) 0.079(2) 0.0546(17) -0.0018(15) 0.0283(18) -0.004(2)
C55 0.156(3) 0.092(2) 0.084(2) 0.0347(17) 0.0565(19) 0.048(2)
C46 0.130(3) 0.073(2) 0.093(3) -0.0026(19) -0.028(2) -0.008(2)
N4 0.244(4) 0.0710(17) 0.0739(18) -0.0274(14) 0.050(2) -0.031(2)
C37 0.0780(19) 0.0800(19) 0.0643(18) -0.0145(15) -0.0066(15) -0.0027(16)
C56 0.098(2) 0.085(2) 0.0602(18) 0.0092(16) 0.0166(16) 0.0072(18)
C19 0.069(2) 0.106(3) 0.160(4) 0.048(3) 0.015(2) 0.017(2)
C42 0.0788(19) 0.0690(18) 0.092(2) 0.0066(17) -0.0002(18) -0.0104(16)
C48 0.0856(18) 0.0662(17) 0.123(2) -0.0243(17) 0.0470(16) -0.0102(15)
C17 0.0736(17) 0.0542(14) 0.084(2) 0.0173(13) 0.0089(15) -0.0104(13)
C26 0.083(2) 0.094(2) 0.086(2) 0.0270(19) -0.0010(18) 0.0046(19)
C57 0.0601(16) 0.093(2) 0.078(2) 0.0181(17) -0.0003(15) 0.0142(16)
N3 0.134(3) 0.147(3) 0.078(2) 0.0425(19) 0.0078(19) 0.035(2)
C58 0.0727(16) 0.0824(19) 0.0634(17) 0.0137(14) 0.0166(13) 0.0241(14)
C76 0.119(3) 0.0679(18) 0.0680(19) -0.0182(15) 0.0160(18) -0.0125(18)
C20 0.088(2) 0.077(2) 0.110(3) 0.018(2) 0.011(2) 0.0220(18)
C66 0.110(3) 0.078(2) 0.089(3) 0.005(2) -0.022(2) 0.001(2)
C25 0.130(3) 0.095(2) 0.100(3) 0.027(2) 0.005(2) -0.029(2)
C63 0.099(2) 0.089(2) 0.130(3) 0.028(2) 0.016(2) 0.034(2)
C69 0.115(2) 0.103(3) 0.104(2) 0.015(2) 0.0558(17) -0.013(2)
C28 0.114(2) 0.111(2) 0.128(3) -0.0561(19) 0.0675(18) -0.0514(18)
C12 0.148(3) 0.103(3) 0.089(2) 0.030(2) 0.045(2) 0.043(2)
C64 0.084(2) 0.111(3) 0.120(3) 0.039(2) -0.016(2) 0.009(2)
C50 0.0792(17) 0.089(2) 0.121(3) 0.006(2) 0.0477(16) 0.0097(17)
C32 0.0743(19) 0.088(2) 0.100(3) -0.0175(19) 0.0157(18) 0.0008(17)
C23 0.103(3) 0.072(2) 0.123(3) 0.013(2) -0.006(2) 0.0217(19)
C8 0.088(2) 0.112(3) 0.124(3) 0.043(2) 0.0424(18) 0.0362(19)
C51 0.0840(19) 0.099(2) 0.125(3) -0.030(2) 0.0443(18) 0.0025(18)
C10 0.113(3) 0.144(4) 0.107(3) 0.001(3) 0.043(2) 0.026(3)
C30 0.091(2) 0.131(3) 0.090(2) -0.024(2) 0.0213(19) 0.015(2)
C45 0.134(3) 0.113(3) 0.109(3) 0.002(3) -0.047(3) -0.022(3)
C72 0.0703(17) 0.104(2) 0.108(2) 0.035(2) 0.0272(17) 0.0203(18)
C65 0.092(2) 0.114(3) 0.122(3) 0.025(3) -0.037(2) 0.004(2)
C70 0.0728(17) 0.102(3) 0.180(4) 0.004(3) 0.0632(19) 0.0076(19)
C71 0.0580(18) 0.120(3) 0.168(4) 0.029(3) 0.025(2) 0.018(2)
C24 0.141(3) 0.0588(19) 0.124(3) 0.014(2) -0.038(3) 0.007(2)
C9 0.129(3) 0.108(3) 0.140(4) 0.032(3) 0.048(3) 0.055(2)
C31 0.112(3) 0.116(3) 0.090(3) -0.033(2) 0.016(2) 0.013(2)
C11 0.166(3) 0.164(4) 0.086(3) 0.010(3) 0.060(2) 0.025(3)
C5 0.186(4) 0.086(3) 0.089(3) 0.013(2) -0.036(3) 0.023(3)
C4 0.150(3) 0.112(3) 0.142(3) 0.037(3) -0.087(2) -0.044(3)
C49 0.0840(19) 0.087(2) 0.168(4) -0.015(2) 0.055(2) -0.0270(17)
C3 0.088(2) 0.121(3) 0.156(4) 0.045(3) -0.043(2) -0.017(2)
C29 0.099(2) 0.191(5) 0.127(3) -0.057(3) 0.060(2) -0.048(3)
C39 0.159(4) 0.095(3) 0.114(3) -0.041(2) -0.015(3) -0.033(3)
C79 0.371(8) 0.069(2) 0.150(5) -0.033(3) 0.083(5) -0.048(4)
C59 0.562(9) 0.276(6) 0.110(3) 0.111(3) 0.172(4) 0.261(5)
C60 0.112(4) 0.351(7) 0.196(4) 0.180(4) 0.003(3) 0.040(4)
C40 0.152(4) 0.059(2) 0.159(4) -0.012(2) 0.022(3) -0.005(2)
C80 0.223(5) 0.111(3) 0.092(3) -0.039(2) 0.041(3) 0.005(3)

loop_
_atom_type_symbol
_atom_type_description
_atom_type_scat_dispersion_real
_atom_type_scat_dispersion_imag
_atom_type_scat_source
C C 0.0033 0.0016 'International Tables Vol C Tables 4.2.6.8 and 6.1.1.4'
H H 0.0000 0.0000 'International Tables Vol C Tables 4.2.6.8 and 6.1.1.4'
N N 0.0061 0.0033 'International Tables Vol C Tables 4.2.6.8 and 6.1.1.4'
P P 0.1023 0.0942 'International Tables Vol C Tables 4.2.6.8 and 6.1.1.4'
Cu Cu 0.3201 1.2651 'International Tables Vol C Tables 4.2.6.8 and 6.1.1.4'
I I -0.4742 1.8119 'International Tables Vol C Tables 4.2.6.8 and 6.1.1.4'

loop_
_geom_angle_atom_site_label_1
_geom_angle_atom_site_label_2
_geom_angle_atom_site_label_3
_geom_angle
_geom_angle_site_symmetry_1
_geom_angle_site_symmetry_3
Cu4 I1 Cu2 74.35(2) . .
Cu4 I1 Cu1 71.258(18) . .
Cu2 I1 Cu1 67.660(18) . .
Cu3 I3 Cu2 71.790(17) . .
Cu3 I3 Cu4 76.914(18) . .
Cu2 I3 Cu4 72.819(19) . .
Cu2 I2 Cu1 68.787(19) . .
Cu2 I2 Cu3 71.222(19) . .
Cu1 I2 Cu3 73.44(2) . .
Cu1 I4 Cu4 72.132(18) . .
Cu1 I4 Cu3 71.78(2) . .
Cu4 I4 Cu3 74.706(19) . .
P2 Cu2 I2 113.11(3) . .
P2 Cu2 I1 114.80(2) . .
I2 Cu2 I1 110.031(18) . .
P2 Cu2 I3 108.96(3) . .
I2 Cu2 I3 105.89(2) . .
I1 Cu2 I3 103.19(2) . .
P2 Cu2 Cu1 149.33(3) . .
I2 Cu2 Cu1 55.941(16) . .
I1 Cu2 Cu1 56.544(12) . .
I3 Cu2 Cu1 101.709(15) . .
P1 Cu1 I4 114.67(3) . .
P1 Cu1 I2 109.36(3) . .
I4 Cu1 I2 106.83(2) . .
P1 Cu1 I1 111.86(3) . .
I4 Cu1 I1 105.15(2) . .
I2 Cu1 I1 108.68(2) . .
P1 Cu1 Cu2 141.02(3) . .
I4 Cu1 Cu2 104.292(19) . .
I2 Cu1 Cu2 55.272(13) . .
I1 Cu1 Cu2 55.796(17) . .
P4 Cu4 I1 119.90(3) . .
P4 Cu4 I4 116.96(2) . .
I1 Cu4 I4 106.599(17) . .
P4 Cu4 I3 105.42(2) . .
I1 Cu4 I3 103.16(2) . .
I4 Cu4 I3 102.424(19) . .
P3 Cu3 I3 117.24(3) . .
P3 Cu3 I2 111.82(3) . .
I3 Cu3 I2 107.356(19) . .
P3 Cu3 I4 115.49(3) . .
I3 Cu3 I4 101.65(2) . .
I2 Cu3 I4 101.67(2) . .
C13 P1 C1 103.89(14) . .
C13 P1 C7 104.41(15) . .
C1 P1 C7 104.37(15) . .
C13 P1 Cu1 114.74(10) . .
C1 P1 Cu1 114.07(12) . .
C7 P1 Cu1 114.14(11) . .
C41 P3 C53 104.18(13) . .
C41 P3 C47 102.50(14) . .
C53 P3 C47 102.98(13) . .
C41 P3 Cu3 116.41(10) . .
C53 P3 Cu3 116.51(10) . .
C47 P3 Cu3 112.49(9) . .
C73 P4 C61 106.21(13) . .
C73 P4 C67 103.09(14) . .
C61 P4 C67 103.04(13) . .
C73 P4 Cu4 117.70(10) . .
C61 P4 Cu4 113.51(10) . .
C67 P4 Cu4 111.79(10) . .
C33 P2 C27 103.74(14) . .
C33 P2 C21 103.52(14) . .
C27 P2 C21 102.22(15) . .
C33 P2 Cu2 115.11(9) . .
C27 P2 Cu2 113.58(10) . .
C21 P2 Cu2 116.96(10) . .
C34 C33 C38 115.7(3) . .
C34 C33 P2 121.0(2) . .
C38 C33 P2 123.2(2) . .
C15 C14 C13 122.3(3) . .
C16 N1 C20 121.1(3) . .
C16 N1 C19 119.3(3) . .
C20 N1 C19 117.5(3) . .
C58 C53 C54 117.8(3) . .
C58 C53 P3 123.9(2) . .
C54 C53 P3 118.2(2) . .
C73 C74 C75 121.8(3) . .
C28 C27 C32 116.0(3) . .
C28 C27 P2 125.5(3) . .
C32 C27 P2 118.5(2) . .
C18 C13 C14 115.6(2) . .
C18 C13 P1 124.7(2) . .
C14 C13 P1 119.6(2) . .
C52 C47 C48 117.6(3) . .
C52 C47 P3 124.5(2) . .
C48 C47 P3 117.7(2) . .
C14 C15 C16 122.1(3) . .
C46 C41 C42 115.7(3) . .
C46 C41 P3 120.1(3) . .
C42 C41 P3 124.2(2) . .
C74 C73 C78 115.5(3) . .
C74 C73 P4 120.8(2) . .
C78 C73 P4 123.7(2) . .
C66 C61 C62 116.8(3) . .
C66 C61 P4 125.5(3) . .
C62 C61 P4 117.6(2) . .
C68 C67 C72 119.4(3) . .
C68 C67 P4 123.3(2) . .
C72 C67 P4 117.1(2) . .
C77 C78 C73 122.1(3) . .
C6 C1 C2 120.6(3) . .
C6 C1 P1 117.2(3) . .
C2 C1 P1 122.1(3) . .
C67 C68 C69 120.0(3) . .
N1 C16 C17 121.9(3) . .
N1 C16 C15 122.6(3) . .
C17 C16 C15 115.5(3) . .
C12 C7 C8 114.9(4) . .
C12 C7 P1 126.6(3) . .
C8 C7 P1 118.2(3) . .
C47 C52 C51 122.6(3) . .
C22 C21 C26 120.2(3) . .
C22 C21 P2 123.8(3) . .
C26 C21 P2 116.0(2) . .
C23 C22 C21 120.0(4) . .
C61 C62 C63 120.1(3) . .
C37 C38 C33 120.5(3) . .
C74 C75 C76 122.2(3) . .
C43 C44 C45 119.5(4) . .
C36 N2 C40 121.0(3) . .
C36 N2 C39 119.3(3) . .
C40 N2 C39 119.1(3) . .
C35 C34 C33 123.7(3) . .
C17 C18 C13 122.9(3) . .
N2 C36 C35 122.1(3) . .
N2 C36 C37 121.7(3) . .
C35 C36 C37 116.2(3) . .
C34 C35 C36 121.3(3) . .
C1 C6 C5 118.7(4) . .
C44 C43 C42 121.2(4) . .
C55 C54 C53 119.4(3) . .
C1 C2 C3 117.7(4) . .
C76 C77 C78 121.5(3) . .
C56 C55 C54 123.4(4) . .
C41 C46 C45 122.3(4) . .
C76 N4 C79 120.9(4) . .
C76 N4 C80 121.4(4) . .
C79 N4 C80 117.7(4) . .
C38 C37 C36 122.6(3) . .
C55 C56 C57 116.5(3) . .
C55 C56 N3 121.9(4) . .
C57 C56 N3 121.5(3) . .
C41 C42 C43 122.3(3) . .
C47 C48 C49 120.5(3) . .
C18 C17 C16 121.6(3) . .
C21 C26 C25 117.8(3) . .
C58 C57 C56 121.1(3) . .
C60 N3 C56 117.8(4) . .
C60 N3 C59 113.4(4) . .
C56 N3 C59 118.1(4) . .
C57 C58 C53 121.7(3) . .
N4 C76 C77 121.8(4) . .
N4 C76 C75 121.4(3) . .
C77 C76 C75 116.7(3) . .
C61 C66 C65 122.4(4) . .
C24 C25 C26 119.8(4) . .
C64 C63 C62 121.7(4) . .
C70 C69 C68 121.4(4) . .
C27 C28 C29 123.7(4) . .
C7 C12 C11 122.3(4) . .
C63 C64 C65 119.2(4) . .
C51 C50 C49 121.1(4) . .
C31 C32 C27 121.0(3) . .
C22 C23 C24 122.9(4) . .
C9 C8 C7 122.0(4) . .
C50 C51 C52 118.8(4) . .
C11 C10 C9 118.9(5) . .
C29 C30 C31 118.0(4) . .
C46 C45 C44 119.0(4) . .
C67 C72 C71 119.1(4) . .
C64 C65 C66 119.4(4) . .
C69 C70 C71 120.4(4) . .
C70 C71 C72 119.5(4) . .
C23 C24 C25 119.3(4) . .
C10 C9 C8 120.4(4) . .
C32 C31 C30 121.2(4) . .
C10 C11 C12 121.4(5) . .
C6 C5 C4 119.6(4) . .
C3 C4 C5 120.6(4) . .
C50 C49 C48 119.4(3) . .
C4 C3 C2 122.7(4) . .
C30 C29 C28 119.9(4) . .

loop_
_geom_bond_atom_site_label_1
_geom_bond_atom_site_label_2
_geom_bond_distance
_geom_bond_site_symmetry_2
I1 Cu4 2.6701(6) .
I1 Cu2 2.7144(6) .
I1 Cu1 2.7382(6) .
I3 Cu3 2.6315(7) .
I3 Cu2 2.7184(7) .
I3 Cu4 2.7632(6) .
I2 Cu2 2.6763(6) .
I2 Cu1 2.6978(6) .
I2 Cu3 2.7118(7) .
I4 Cu1 2.6677(6) .
I4 Cu4 2.6846(7) .
I4 Cu3 2.8440(6) .
Cu2 P2 2.2582(9) .
Cu2 Cu1 3.0357(8) .
Cu1 P1 2.2559(10) .
Cu4 P4 2.2439(10) .
Cu3 P3 2.2600(9) .
P1 C13 1.807(3) .
P1 C1 1.829(3) .
P1 C7 1.829(4) .
P3 C41 1.818(3) .
P3 C53 1.827(3) .
P3 C47 1.831(3) .
P4 C73 1.808(3) .
P4 C61 1.832(3) .
P4 C67 1.833(3) .
P2 C33 1.817(3) .
P2 C27 1.822(3) .
P2 C21 1.838(3) .
C33 C34 1.397(4) .
C33 C38 1.405(4) .
C14 C15 1.375(4) .
C14 C13 1.399(4) .
N1 C16 1.357(4) .
N1 C20 1.433(4) .
N1 C19 1.440(4) .
C53 C58 1.376(4) .
C53 C54 1.404(5) .
C74 C73 1.382(4) .
C74 C75 1.388(4) .
C27 C28 1.358(5) .
C27 C32 1.394(5) .
C13 C18 1.385(4) .
C47 C52 1.368(5) .
C47 C48 1.376(4) .
C15 C16 1.405(4) .
C41 C46 1.367(5) .
C41 C42 1.384(4) .
C73 C78 1.421(5) .
C61 C66 1.365(5) .
C61 C62 1.390(4) .
C67 C68 1.382(5) .
C67 C72 1.402(4) .
C78 C77 1.383(5) .
C1 C6 1.374(5) .
C1 C2 1.419(5) .
C68 C69 1.399(5) .
C16 C17 1.405(4) .
C7 C12 1.354(5) .
C7 C8 1.395(5) .
C52 C51 1.374(5) .
C21 C22 1.375(4) .
C21 C26 1.392(5) .
C22 C23 1.337(5) .
C62 C63 1.391(5) .
C38 C37 1.393(5) .
C75 C76 1.393(5) .
C44 C43 1.294(6) .
C44 C45 1.410(6) .
N2 C36 1.373(4) .
N2 C40 1.422(5) .
N2 C39 1.476(5) .
C34 C35 1.367(4) .
C18 C17 1.381(4) .
C36 C35 1.388(4) .
C36 C37 1.406(4) .
C6 C5 1.410(6) .
C43 C42 1.387(5) .
C54 C55 1.382(5) .
C2 C3 1.422(6) .
C77 C76 1.376(5) .
C55 C56 1.359(5) .
C46 C45 1.381(6) .
N4 C76 1.363(5) .
N4 C79 1.414(7) .
N4 C80 1.463(6) .
C56 C57 1.409(5) .
C56 N3 1.419(5) .
C48 C49 1.388(5) .
C26 C25 1.422(6) .
C57 C58 1.371(5) .
N3 C60 1.410(6) .
N3 C59 1.461(8) .
C66 C65 1.393(6) .
C25 C24 1.379(6) .
C63 C64 1.343(6) .
C69 C70 1.341(5) .
C28 C29 1.359(6) .
C12 C11 1.381(7) .
C64 C65 1.360(7) .
C50 C51 1.346(5) .
C50 C49 1.368(6) .
C32 C31 1.350(6) .
C23 C24 1.345(7) .
C8 C9 1.379(7) .
C10 C11 1.332(7) .
C10 C9 1.341(7) .
C30 C29 1.353(7) .
C30 C31 1.389(6) .
C72 C71 1.423(5) .
C70 C71 1.388(7) .
C5 C4 1.430(7) .
C4 C3 1.275(7) .
